data_2241636
loop_
_publ_author_name
'Poornima Devi, Ponnusamy'
'Kalaivani, Doraisamyraja'

_publ_section_title
;
 Crystal structure of creatininium
 5-(2,4-dinitrophenyl)-1,3-dimethylbarbiturate monohydrate: a potential
 anticonvulsant agent
;
_journal_coeditor_code SU5291
_journal_issue 5
_journal_name_full 'Acta Crystallographica Section E'
_journal_page_first 620
_journal_page_last 623
_journal_paper_doi 10.1107/S2056989016005247
_journal_volume 72
_journal_year 2016
_chemical_formula_iupac 'C4 H8 N3 O +, C12 H9 N4 O7 -, H2 O'
_chemical_formula_moiety 'C12 H9 N4 O7, C4 H8 N3 O, H2 O'
_chemical_formula_sum 'C16 H19 N7 O9'
_chemical_formula_weight 453.38
_chemical_name_common
;
Creatininium 5-(2,4-dinitrophenyl)-1,3-dimethylbarbiturate monohydrate
;
_chemical_name_systematic
;2-Amino-1-methyl-4-oxo-4,5-dihydro-1<i>H</i>- imidazol-3-ium
5-(2,4-dinitrophenyl)-1,3-dimethyl-2,6-dioxo-1,2,3,6-tetrahydropyrimidin-4-olate monohydrate
;
_space_group_crystal_system monoclinic
_space_group_IT_number 14
_space_group_name_Hall '-P 2yn'
_space_group_name_H-M_alt 'P 1 21/n 1'
_symmetry_space_group_name_Hall '-P 2yn'
_symmetry_space_group_name_H-M 'P 1 21/n 1'
_atom_sites_solution_hydrogens mixed
_atom_sites_solution_primary direct
_atom_sites_solution_secondary difmap
_audit_creation_method SHELXL-2014/6
_cell_angle_alpha 90
_cell_angle_beta 100.420(4)
_cell_angle_gamma 90
_cell_formula_units_Z 4
_cell_length_a 12.6926(3)
_cell_length_b 7.3093(2)
_cell_length_c 20.6213(5)
_cell_measurement_reflns_used 7465
_cell_measurement_temperature 293(2)
_cell_measurement_theta_max 26.47
_cell_measurement_theta_min 2.96
_cell_volume 1881.57(9)
_computing_cell_refinement
;
APEX2 and SAINT (Bruker, 2004)
;
_computing_data_collection
;
APEX2 (Bruker, 2004)
;
_computing_data_reduction
;
SAINT and XPREP (Bruker, 2004)
;
_computing_molecular_graphics
;
ORTEP-3 for Windows (Farrugia, 2012) and
Mercury (Macrae <i>et al.</i>,  2008)
;
_computing_publication_material
;
SHELXL-2014/7 (Sheldrick, 2015) and PLATON (Spek, 2009)
;
_computing_structure_refinement
;
SHELXL-2014/7 (Sheldrick, 2015)
;
_computing_structure_solution
;
SIR92 (Altomare <i>et al.</i>,  1993)
;
_diffrn_ambient_temperature 293(2)
_diffrn_measured_fraction_theta_full 0.999
_diffrn_measured_fraction_theta_max 0.989
_diffrn_measurement_device_type 'Bruker Kappa APEXII CCD Diffractometer'
_diffrn_measurement_method '\w and \f scan'
_diffrn_radiation_monochromator graphite
_diffrn_radiation_source 'fine-focus sealed tube'
_diffrn_radiation_type MoK\a
_diffrn_radiation_wavelength 0.71073
_diffrn_reflns_av_R_equivalents 0.0367
_diffrn_reflns_limit_h_max 17
_diffrn_reflns_limit_h_min -17
_diffrn_reflns_limit_k_max 10
_diffrn_reflns_limit_k_min -9
_diffrn_reflns_limit_l_max 28
_diffrn_reflns_limit_l_min -28
_diffrn_reflns_number 32561
_diffrn_reflns_theta_full 25.242
_diffrn_reflns_theta_max 29.805
_diffrn_reflns_theta_min 2.962
_exptl_absorpt_coefficient_mu 0.133
_exptl_absorpt_correction_T_max 0.969
_exptl_absorpt_correction_T_min 0.954
_exptl_absorpt_correction_type multi-scan
_exptl_absorpt_process_details
;
(SADABS; Bruker, 2004)
;
_exptl_crystal_colour brown
_exptl_crystal_density_diffrn 1.600
_exptl_crystal_description block
_exptl_crystal_F_000 944
_exptl_crystal_size_max 0.35
_exptl_crystal_size_mid 0.30
_exptl_crystal_size_min 0.25
_refine_diff_density_max 0.395
_refine_diff_density_min -0.363
_refine_ls_extinction_method none
_refine_ls_goodness_of_fit_ref 1.026
_refine_ls_hydrogen_treatment mixed
_refine_ls_matrix_type full
_refine_ls_number_parameters 310
_refine_ls_number_reflns 5338
_refine_ls_number_restraints 0
_refine_ls_restrained_S_all 1.026
_refine_ls_R_factor_all 0.0869
_refine_ls_R_factor_gt 0.0511
_refine_ls_shift/su_max 0.000
_refine_ls_shift/su_mean 0.000
_refine_ls_structure_factor_coef Fsqd
_refine_ls_weighting_details 'w=1/[\s^2^(Fo^2^)+(0.0513P)^2^+1.1255P] where P=(Fo^2^+2Fc^2^)/3'
_refine_ls_weighting_scheme calc
_refine_ls_wR_factor_gt 0.1153
_refine_ls_wR_factor_ref 0.1371
_reflns_number_gt 3586
_reflns_number_total 5338
_reflns_threshold_expression 'I > 2\s(I)'
_cod_data_source_file su5291sup1.cif
_cod_data_source_block I
_cod_database_code 2241636
_shelx_space_group_comment
;
The symmetry employed for this shelxl refinement is uniquely defined
by the following loop, which should always be used as a source of
symmetry information in preference to the above space-group names.
They are only intended as comments.
;
_shelxl_version_number 2014/6

loop_
_space_group_symop_operation_xyz
'x, y, z'
'-x+1/2, y+1/2, -z+1/2'
'-x, -y, -z'
'x-1/2, -y-1/2, z-1/2'

loop_
_atom_site_type_symbol
_atom_site_label
_atom_site_fract_x
_atom_site_fract_y
_atom_site_fract_z
_atom_site_U_iso_or_equiv
_atom_site_adp_type
_atom_site_calc_flag
_atom_site_occupancy
O O1 0.51360(14) 1.1815(3) 0.40647(8) 0.0644(5) Uani d 1
O O2 0.66430(15) 1.0674(3) 0.45047(7) 0.0649(5) Uani d 1
O O3 0.42214(11) 1.1907(2) 0.16944(8) 0.0524(4) Uani d 1
O O4 0.54626(11) 1.31323(19) 0.12732(7) 0.0418(3) Uani d 1
O O5 0.57211(10) 0.91799(18) 0.10996(6) 0.0350(3) Uani d 1
O O6 0.81530(12) 0.9893(3) -0.02112(7) 0.0586(5) Uani d 1
O O7 0.90227(10) 1.1964(2) 0.18675(6) 0.0403(3) Uani d 1
O O8 0.15322(15) 0.4142(3) 0.20438(9) 0.0682(5) Uani d 1
N N1 0.60178(14) 1.1239(3) 0.40331(8) 0.0429(4) Uani d 1
N N2 0.51596(12) 1.2223(2) 0.16920(7) 0.0326(3) Uani d 1
N N3 0.69565(12) 0.9495(2) 0.04581(7) 0.0321(3) Uani d 1
N N4 0.85766(12) 1.0943(2) 0.08271(7) 0.0345(4) Uani d 1
N N5 0.32746(12) 0.6035(2) 0.11207(7) 0.0337(3) Uani d 1
N N6 0.31529(15) 0.5560(3) 0.21465(9) 0.0421(4) Uani d 1
H H6N 0.3318(19) 0.566(3) 0.2560(13) 0.054(7) Uiso d 1
N N7 0.46476(15) 0.7122(3) 0.19231(9) 0.0423(4) Uani d 1
H H7N1 0.4961(19) 0.765(3) 0.1642(13) 0.053(7) Uiso d 1
H H7N2 0.495(2) 0.715(4) 0.2309(14) 0.062(8) Uiso d 1
C C1 0.63499(15) 1.1227(3) 0.33968(8) 0.0314(4) Uani d 1
C C2 0.56212(14) 1.1645(3) 0.28472(9) 0.0312(4) Uani d 1
H H2 0.4924 1.1977 0.2876 0.037 Uiso calc 1
C C3 0.59481(13) 1.1560(2) 0.22486(8) 0.0267(3) Uani d 1
C C4 0.69704(13) 1.1026(2) 0.21720(8) 0.0248(3) Uani d 1
C C5 0.76756(14) 1.0670(2) 0.27580(8) 0.0292(4) Uani d 1
H H5 0.8379 1.0361 0.2737 0.035 Uiso calc 1
C C6 0.73800(15) 1.0754(3) 0.33611(9) 0.0319(4) Uani d 1
H H6 0.7871 1.0494 0.3742 0.038 Uiso calc 1
C C7 0.72996(13) 1.0733(2) 0.15415(8) 0.0254(3) Uani d 1
C C8 0.66101(13) 0.9796(2) 0.10494(8) 0.0265(3) Uani d 1
C C9 0.79069(15) 1.0101(3) 0.03282(9) 0.0364(4) Uani d 1
C C10 0.83323(13) 1.1237(2) 0.14538(8) 0.0289(4) Uani d 1
C C11 0.96085(17) 1.1545(4) 0.06976(11) 0.0524(6) Uani d 1
H H11A 0.9979 1.2210 0.1072 0.079 Uiso calc 1
H H11B 0.9503 1.2323 0.0316 0.079 Uiso calc 1
H H11C 1.0026 1.0499 0.0619 0.079 Uiso calc 1
C C12 0.62720(17) 0.8444(3) -0.00485(10) 0.0446(5) Uani d 1
H H12A 0.6045 0.7346 0.0142 0.067 Uiso calc 1
H H12B 0.6662 0.8131 -0.0390 0.067 Uiso calc 1
H H12C 0.5656 0.9161 -0.0232 0.067 Uiso calc 1
C C13 0.22262(18) 0.4829(3) 0.18063(11) 0.0444(5) Uani d 1
C C14 0.22732(16) 0.5085(3) 0.10967(10) 0.0429(5) Uani d 1
H H14A 0.2274 0.3919 0.0872 0.051 Uiso calc 1
H H14B 0.1675 0.5814 0.0877 0.051 Uiso calc 1
C C15 0.37450(15) 0.6299(3) 0.17320(9) 0.0334(4) Uani d 1
C C16 0.37034(17) 0.6532(3) 0.05467(9) 0.0404(5) Uani d 1
H H16A 0.3160 0.6388 0.0161 0.061 Uiso calc 1
H H16B 0.4301 0.5757 0.0513 0.061 Uiso calc 1
H H16C 0.3935 0.7784 0.0583 0.061 Uiso calc 1
O O1W 0.21039(19) 0.9763(4) 0.15794(9) 0.0809(7) Uani d 1
H H1WA 0.192(3) 0.992(6) 0.118(2) 0.121 Uiso d 1
H H1WB 0.273(3) 0.976(6) 0.171(2) 0.121 Uiso d 1

loop_
_atom_site_aniso_label
_atom_site_aniso_U_11
_atom_site_aniso_U_22
_atom_site_aniso_U_33
_atom_site_aniso_U_12
_atom_site_aniso_U_13
_atom_site_aniso_U_23
O1 0.0526(10) 0.1010(14) 0.0450(9) 0.0003(10) 0.0227(8) -0.0113(9)
O2 0.0679(11) 0.1012(15) 0.0246(7) -0.0079(10) 0.0059(7) 0.0078(8)
O3 0.0254(7) 0.0828(12) 0.0468(9) 0.0056(7) 0.0006(6) -0.0017(8)
O4 0.0438(8) 0.0430(8) 0.0357(7) 0.0047(6) -0.0008(6) 0.0076(6)
O5 0.0309(7) 0.0410(7) 0.0322(7) -0.0071(5) 0.0032(5) -0.0064(6)
O6 0.0440(8) 0.1058(14) 0.0280(7) 0.0054(9) 0.0118(6) -0.0102(8)
O7 0.0288(6) 0.0586(9) 0.0318(7) -0.0090(6) 0.0007(5) -0.0060(6)
O8 0.0617(11) 0.0856(13) 0.0648(11) -0.0101(10) 0.0316(9) 0.0136(10)
N1 0.0469(10) 0.0557(11) 0.0278(8) -0.0132(8) 0.0108(7) -0.0056(8)
N2 0.0297(8) 0.0379(9) 0.0285(8) 0.0062(6) 0.0003(6) -0.0053(6)
N3 0.0295(7) 0.0421(9) 0.0231(7) 0.0029(6) 0.0009(6) -0.0081(6)
N4 0.0249(7) 0.0524(10) 0.0271(7) 0.0021(7) 0.0068(6) -0.0017(7)
N5 0.0316(8) 0.0446(9) 0.0253(7) -0.0003(7) 0.0059(6) -0.0001(6)
N6 0.0536(11) 0.0490(10) 0.0251(8) 0.0033(8) 0.0109(7) 0.0023(7)
N7 0.0430(10) 0.0549(11) 0.0266(9) -0.0013(8) 0.0001(7) -0.0003(8)
C1 0.0373(9) 0.0351(10) 0.0222(8) -0.0065(8) 0.0067(7) -0.0042(7)
C2 0.0280(8) 0.0358(9) 0.0304(9) -0.0004(7) 0.0070(7) -0.0045(7)
C3 0.0252(8) 0.0297(9) 0.0237(8) 0.0006(7) 0.0000(6) -0.0031(6)
C4 0.0258(8) 0.0236(8) 0.0238(8) -0.0015(6) 0.0014(6) -0.0021(6)
C5 0.0261(8) 0.0329(9) 0.0275(8) 0.0007(7) 0.0019(6) 0.0007(7)
C6 0.0330(9) 0.0361(10) 0.0238(8) -0.0028(7) -0.0022(7) 0.0006(7)
C7 0.0243(8) 0.0291(8) 0.0220(8) 0.0017(6) 0.0017(6) -0.0017(6)
C8 0.0267(8) 0.0283(9) 0.0236(8) 0.0035(7) 0.0022(6) -0.0012(6)
C9 0.0314(9) 0.0527(12) 0.0248(8) 0.0095(8) 0.0042(7) -0.0017(8)
C10 0.0264(8) 0.0337(9) 0.0256(8) 0.0042(7) 0.0021(6) 0.0003(7)
C11 0.0337(10) 0.0796(17) 0.0469(12) -0.0037(11) 0.0153(9) -0.0028(12)
C12 0.0435(11) 0.0550(13) 0.0320(10) 0.0030(10) -0.0024(8) -0.0169(9)
C13 0.0464(12) 0.0476(12) 0.0426(11) 0.0034(10) 0.0170(9) 0.0039(9)
C14 0.0368(10) 0.0555(13) 0.0372(10) -0.0052(9) 0.0090(8) -0.0014(9)
C15 0.0386(10) 0.0349(10) 0.0266(9) 0.0081(8) 0.0053(7) -0.0001(7)
C16 0.0459(11) 0.0476(12) 0.0271(9) -0.0070(9) 0.0051(8) 0.0031(8)
O1W 0.0862(15) 0.1218(18) 0.0345(9) 0.0251(15) 0.0102(10) -0.0039(11)

loop_
_atom_type_symbol
_atom_type_description
_atom_type_scat_dispersion_real
_atom_type_scat_dispersion_imag
_atom_type_scat_source
C C 0.0033 0.0016 'International Tables Vol C Tables 4.2.6.8 and 6.1.1.4'
H H 0.0000 0.0000 'International Tables Vol C Tables 4.2.6.8 and 6.1.1.4'
N N 0.0061 0.0033 'International Tables Vol C Tables 4.2.6.8 and 6.1.1.4'
O O 0.0106 0.0060 'International Tables Vol C Tables 4.2.6.8 and 6.1.1.4'

loop_
_geom_angle_atom_site_label_1
_geom_angle_atom_site_label_2
_geom_angle_atom_site_label_3
_geom_angle
O1 N1 O2 123.65(18)
O1 N1 C1 118.37(17)
O2 N1 C1 117.98(18)
O4 N2 O3 123.20(16)
O4 N2 C3 118.87(15)
O3 N2 C3 117.82(16)
C9 N3 C8 123.82(15)
C9 N3 C12 117.94(15)
C8 N3 C12 118.23(15)
C9 N4 C10 123.82(15)
C9 N4 C11 117.39(16)
C10 N4 C11 118.79(16)
C15 N5 C16 125.59(17)
C15 N5 C14 110.50(15)
C16 N5 C14 123.85(16)
C15 N6 C13 111.00(17)
C15 N6 H6N 122.8(17)
C13 N6 H6N 125.9(17)
C15 N7 H7N1 120.1(17)
C15 N7 H7N2 122.5(19)
H7N1 N7 H7N2 117(2)
C2 C1 C6 121.62(16)
C2 C1 N1 119.16(17)
C6 C1 N1 119.21(16)
C1 C2 C3 117.90(16)
C1 C2 H2 121.0
C3 C2 H2 121.0
C2 C3 C4 123.67(16)
C2 C3 N2 114.55(15)
C4 C3 N2 121.60(15)
C3 C4 C5 114.87(15)
C3 C4 C7 124.65(15)
C5 C4 C7 120.38(15)
C6 C5 C4 122.91(16)
C6 C5 H5 118.5
C4 C5 H5 118.5
C5 C6 C1 118.95(16)
C5 C6 H6 120.5
C1 C6 H6 120.5
C8 C7 C10 120.84(15)
C8 C7 C4 118.68(15)
C10 C7 C4 120.21(15)
O5 C8 N3 117.07(15)
O5 C8 C7 125.47(15)
N3 C8 C7 117.45(15)
O6 C9 N3 121.57(18)
O6 C9 N4 121.32(18)
N3 C9 N4 117.11(15)
O7 C10 N4 117.31(16)
O7 C10 C7 126.12(16)
N4 C10 C7 116.53(15)
N4 C11 H11A 109.5
N4 C11 H11B 109.5
H11A C11 H11B 109.5
N4 C11 H11C 109.5
H11A C11 H11C 109.5
H11B C11 H11C 109.5
N3 C12 H12A 109.5
N3 C12 H12B 109.5
H12A C12 H12B 109.5
N3 C12 H12C 109.5
H12A C12 H12C 109.5
H12B C12 H12C 109.5
O8 C13 N6 125.8(2)
O8 C13 C14 128.4(2)
N6 C13 C14 105.78(17)
N5 C14 C13 102.66(16)
N5 C14 H14A 111.2
C13 C14 H14A 111.2
N5 C14 H14B 111.2
C13 C14 H14B 111.2
H14A C14 H14B 109.1
N7 C15 N5 126.03(18)
N7 C15 N6 123.96(18)
N5 C15 N6 110.00(18)
N5 C16 H16A 109.5
N5 C16 H16B 109.5
H16A C16 H16B 109.5
N5 C16 H16C 109.5
H16A C16 H16C 109.5
H16B C16 H16C 109.5
H1WA O1W H1WB 115(4)

loop_
_geom_bond_atom_site_label_1
_geom_bond_atom_site_label_2
_geom_bond_distance
O1 N1 1.208(2)
O2 N1 1.211(2)
O3 N2 1.214(2)
O4 N2 1.207(2)
O5 C8 1.237(2)
O6 C9 1.218(2)
O7 C10 1.228(2)
O8 C13 1.193(3)
N1 C1 1.449(2)
N2 C3 1.462(2)
N3 C9 1.356(2)
N3 C8 1.387(2)
N3 C12 1.452(2)
N4 C9 1.358(2)
N4 C10 1.399(2)
N4 C11 1.452(2)
N5 C15 1.308(2)
N5 C16 1.436(2)
N5 C14 1.441(2)
N6 C15 1.349(3)
N6 C13 1.365(3)
N6 H6N 0.84(3)
N7 C15 1.291(3)
N7 H7N1 0.85(3)
N7 H7N2 0.82(3)
C1 C2 1.362(2)
C1 C6 1.367(3)
C2 C3 1.373(2)
C2 H2 0.9300
C3 C4 1.391(2)
C4 C5 1.392(2)
C4 C7 1.452(2)
C5 C6 1.364(2)
C5 H5 0.9300
C6 H6 0.9300
C7 C8 1.394(2)
C7 C10 1.404(2)
C11 H11A 0.9600
C11 H11B 0.9600
C11 H11C 0.9600
C12 H12A 0.9600
C12 H12B 0.9600
C12 H12C 0.9600
C13 C14 1.487(3)
C14 H14A 0.9700
C14 H14B 0.9700
C16 H16A 0.9600
C16 H16B 0.9600
C16 H16C 0.9600
O1W H1WA 0.81(4)
O1W H1WB 0.79(4)

loop_
_geom_hbond_atom_site_label_D
_geom_hbond_atom_site_label_H
_geom_hbond_atom_site_label_A
_geom_hbond_site_symmetry_A
_geom_hbond_distance_DH
_geom_hbond_distance_HA
_geom_hbond_distance_DA
_geom_hbond_angle_DHA
N7 H7N1 O5 . 0.85(3) 1.96(3) 2.800(2) 171(2)
N7 H7N2 O7 2_645 0.82(3) 1.95(3) 2.749(2) 165(3)
N6 H6N O1W 2_545 0.84(3) 2.05(3) 2.767(2) 142(2)
O1W H1WA O6 3_675 0.81(4) 1.99(4) 2.792(2) 166(4)
O1W H1WB O3 . 0.79(4) 2.47(4) 3.083(3) 136(4)
O1W H1WB O8 2 0.79(4) 2.61(4) 3.080(3) 120(4)
C12 H12C O5 3_675 0.96 2.57 3.483(3) 159
C14 H14B O1 2_545 0.97 2.44 3.270(3) 144
C16 H16C O5 . 0.96 2.54 3.248(2) 131

loop_
_geom_torsion_atom_site_label_1
_geom_torsion_atom_site_label_2
_geom_torsion_atom_site_label_3
_geom_torsion_atom_site_label_4
_geom_torsion
O1 N1 C1 C2 -8.0(3)
O2 N1 C1 C2 172.15(19)
O1 N1 C1 C6 173.55(19)
O2 N1 C1 C6 -6.3(3)
C6 C1 C2 C3 0.7(3)
N1 C1 C2 C3 -177.76(16)
C1 C2 C3 C4 1.8(3)
C1 C2 C3 N2 -173.48(16)
O4 N2 C3 C2 139.47(17)
O3 N2 C3 C2 -36.7(2)
O4 N2 C3 C4 -35.9(2)
O3 N2 C3 C4 147.96(17)
C2 C3 C4 C5 -3.4(3)
N2 C3 C4 C5 171.52(15)
C2 C3 C4 C7 172.93(17)
N2 C3 C4 C7 -12.2(3)
C3 C4 C5 C6 2.8(3)
C7 C4 C5 C6 -173.66(17)
C4 C5 C6 C1 -0.7(3)
C2 C1 C6 C5 -1.2(3)
N1 C1 C6 C5 177.25(17)
C3 C4 C7 C8 -43.0(2)
C5 C4 C7 C8 133.16(17)
C3 C4 C7 C10 142.84(18)
C5 C4 C7 C10 -41.0(2)
C9 N3 C8 O5 179.40(17)
C12 N3 C8 O5 -1.7(2)
C9 N3 C8 C7 -1.9(3)
C12 N3 C8 C7 177.04(16)
C10 C7 C8 O5 174.36(17)
C4 C7 C8 O5 0.2(3)
C10 C7 C8 N3 -4.2(2)
C4 C7 C8 N3 -178.39(15)
C8 N3 C9 O6 -175.85(19)
C12 N3 C9 O6 5.2(3)
C8 N3 C9 N4 4.5(3)
C12 N3 C9 N4 -174.44(17)
C10 N4 C9 O6 179.29(19)
C11 N4 C9 O6 -1.5(3)
C10 N4 C9 N3 -1.0(3)
C11 N4 C9 N3 178.17(19)
C9 N4 C10 O7 177.77(18)
C11 N4 C10 O7 -1.4(3)
C9 N4 C10 C7 -4.6(3)
C11 N4 C10 C7 176.16(18)
C8 C7 C10 O7 -175.41(17)
C4 C7 C10 O7 -1.3(3)
C8 C7 C10 N4 7.2(2)
C4 C7 C10 N4 -178.70(15)
C15 N6 C13 O8 -177.2(2)
C15 N6 C13 C14 2.4(2)
C15 N5 C14 C13 0.1(2)
C16 N5 C14 C13 177.41(18)
O8 C13 C14 N5 178.1(2)
N6 C13 C14 N5 -1.5(2)
C16 N5 C15 N7 3.3(3)
C14 N5 C15 N7 -179.4(2)
C16 N5 C15 N6 -175.89(18)
C14 N5 C15 N6 1.4(2)
C13 N6 C15 N7 178.3(2)
C13 N6 C15 N5 -2.4(2)

_cod_database_fobs_code 2241636
